data_4509695
loop_
_publ_author_name
'Liang, Xiao-Qiang'
'Li, Dong-Ping'
'Zhou, Xin-Hui'
'Sui, Yan'
'Li, Yi-Zhi'
'Zuo, Jing-Lin'
'You, Xiao-Zeng'

_publ_section_title
;
 Metal&#x2212;Organic Coordination Polymers Generated from Chiral
 Camphoric Acid and Flexible Ligands with Different Spacer Lengths:
 Syntheses, Structures, and Properties
;
_journal_issue 11
_journal_name_full 'Crystal Growth &amp; Design'
_journal_page_first 4872
_journal_paper_doi 10.1021/cg900676x
_journal_volume 9
_journal_year 2009
_chemical_formula_moiety 'C16 H22 Cd N6 O4, H1.20 O0.60,  0.4(H2 O)'
_chemical_formula_sum 'C16 H24 Cd N6 O5'
_chemical_formula_weight 492.81
_chemical_name_systematic
; 
 ? 
;
_space_group_IT_number 41
_symmetry_cell_setting orthorhombic
_symmetry_space_group_name_Hall 'A 2 -2ab'
_symmetry_space_group_name_H-M 'A b a 2'
_atom_sites_solution_hydrogens geom
_atom_sites_solution_primary direct
_atom_sites_solution_secondary difmap
_audit_creation_method SHELXL-97
_cell_angle_alpha 90.00
_cell_angle_beta 90.00
_cell_angle_gamma 90.00
_cell_formula_units_Z 8
_cell_length_a 17.212(2)
_cell_length_b 13.6942(18)
_cell_length_c 18.955(2)
_cell_measurement_reflns_used 3651
_cell_measurement_temperature 291(2)
_cell_measurement_theta_max 27.00
_cell_measurement_theta_min 2.45
_cell_volume 4467.8(9)
_computing_cell_refinement SMART
_computing_data_collection 'SMART (Bruker, 2000)'
_computing_data_reduction 'SAINT (Bruker, 2000)'
_computing_molecular_graphics SHELXTL
_computing_publication_material SHELXTL
_computing_structure_refinement SHELXTL
_computing_structure_solution 'SHELXTL (Bruker, 2000)'
_diffrn_ambient_temperature 291(2)
_diffrn_measured_fraction_theta_full 1.000
_diffrn_measured_fraction_theta_max 1.000
_diffrn_measurement_device_type 'Bruker Smart Apex CCD '
_diffrn_measurement_method 'phi and omega scans'
_diffrn_radiation_monochromator graphite
_diffrn_radiation_source 'sealed tube'
_diffrn_radiation_type MoK\a
_diffrn_radiation_wavelength 0.71073
_diffrn_reflns_av_R_equivalents 0.0431
_diffrn_reflns_av_sigmaI/netI 0.0499
_diffrn_reflns_limit_h_max 17
_diffrn_reflns_limit_h_min -21
_diffrn_reflns_limit_k_max 16
_diffrn_reflns_limit_k_min -16
_diffrn_reflns_limit_l_max 23
_diffrn_reflns_limit_l_min -22
_diffrn_reflns_number 11387
_diffrn_reflns_theta_full 26.00
_diffrn_reflns_theta_max 26.00
_diffrn_reflns_theta_min 2.15
_exptl_absorpt_coefficient_mu 1.013
_exptl_absorpt_correction_T_max 0.8230
_exptl_absorpt_correction_T_min 0.7786
_exptl_absorpt_correction_type multi-scan
_exptl_absorpt_process_details 'SADABA; Bruker, 2000'
_exptl_crystal_colour colorless
_exptl_crystal_density_diffrn 1.465
_exptl_crystal_density_method 'not measured'
_exptl_crystal_description plate
_exptl_crystal_F_000 2000
_exptl_crystal_size_max 0.26
_exptl_crystal_size_mid 0.22
_exptl_crystal_size_min 0.20
_refine_diff_density_max 0.331
_refine_diff_density_min -1.043
_refine_diff_density_rms 0.083
_refine_ls_abs_structure_details 'Flack H D (1983), Acta Cryst. A39, 876-881'
_refine_ls_abs_structure_Flack -0.01(5)
_refine_ls_extinction_method none
_refine_ls_goodness_of_fit_ref 1.054
_refine_ls_hydrogen_treatment mixed
_refine_ls_matrix_type full
_refine_ls_number_parameters 273
_refine_ls_number_reflns 4288
_refine_ls_number_restraints 1
_refine_ls_restrained_S_all 1.054
_refine_ls_R_factor_all 0.0693
_refine_ls_R_factor_gt 0.0471
_refine_ls_shift/su_max 0.000
_refine_ls_shift/su_mean 0.000
_refine_ls_structure_factor_coef Fsqd
_refine_ls_weighting_details 'calc w=1/[\s^2^(Fo^2^)+(0.0600P)^2^+1.9900P] where P=(Fo^2^+2Fc^2^)/3'
_refine_ls_weighting_scheme calc
_refine_ls_wR_factor_gt 0.1098
_refine_ls_wR_factor_ref 0.1153
_reflns_number_gt 3079
_reflns_number_total 4288
_reflns_threshold_expression >2sigma(I)
_cod_data_source_file cg900676xsup1.cif
_cod_data_source_block 1
_cod_depositor_comments
;
The following automatic conversions were performed:

'_symmetry_cell_setting' value 'Orthorhombic' changed to
'orthorhombic' according to
/home/saulius/struct/CIF-dictionaries/cif_core.dic dictionary named
'cif_core.dic' version 2.4.2 from 2011-04-26.

Automatic conversion script
Id: cif_fix_values 1891 2012-01-12 08:04:46Z andrius 
;
_cod_original_cell_volume 4467.6(10)
_cod_original_sg_symbol_Hall 'A 2 -2ac '
_cod_original_sg_symbol_H-M 'Aba2 '
_cod_database_code 4509695

loop_
_symmetry_equiv_pos_as_xyz
'x, y, z'
'-x, -y, z'
'x+1/2, -y+1/2, z'
'-x+1/2, y+1/2, z'
'x, y+1/2, z+1/2'
'-x, -y+1/2, z+1/2'
'x+1/2, -y+1, z+1/2'
'-x+1/2, y+1, z+1/2'

loop_
_atom_site_label
_atom_site_type_symbol
_atom_site_fract_x
_atom_site_fract_y
_atom_site_fract_z
_atom_site_U_iso_or_equiv
_atom_site_adp_type
_atom_site_occupancy
_atom_site_symmetry_multiplicity
_atom_site_calc_flag
_atom_site_refinement_flags
_atom_site_disorder_assembly
_atom_site_disorder_group
C1 C 0.7288(6) 0.6590(7) 0.7062(4) 0.0414(17) Uani 1 1 d . C .
C2 C 0.7130(4) 0.7118(5) 0.6396(4) 0.0412(17) Uani 1 1 d . . .
H2 H 0.7723 0.7954 0.5066 0.049 Uiso 0.50 1 d PR A 1
C3 C 0.6367(5) 0.6944(5) 0.5992(3) 0.0498(19) Uani 1 1 d . C .
H3A H 0.5917 0.7205 0.6236 0.060 Uiso 1 1 calc R . .
H3B H 0.6285 0.6263 0.5875 0.060 Uiso 1 1 calc R . .
C4 C 0.6616(4) 0.7588(5) 0.5324(3) 0.0391(15) Uani 1 1 d . . .
H4A H 0.6268 0.7459 0.4933 0.047 Uiso 1 1 calc R C .
H4B H 0.6583 0.8276 0.5440 0.047 Uiso 1 1 calc R . .
C5 C 0.7415(4) 0.7336(6) 0.5126(4) 0.0406(17) Uani 1 1 d . C .
H5 H 0.721(11) 0.783(13) 0.637(9) 0.049 Uiso 0.50 1 d P B 2
C6 C 0.7704(4) 0.6831(4) 0.5831(6) 0.0427(15) Uani 1 1 d . C .
C7 C 0.7483(4) 0.6756(6) 0.4434(4) 0.036(2) Uani 1 1 d . . .
C8 C 0.7677(4) 0.5733(4) 0.5686(5) 0.0408(18) Uani 1 1 d . . .
H8A H 0.7460 0.5402 0.6087 0.061 Uiso 1 1 calc R C .
H8B H 0.8194 0.5497 0.5602 0.061 Uiso 1 1 calc R . .
H8C H 0.7360 0.5611 0.5278 0.061 Uiso 1 1 calc R . .
C9 C 0.8523(4) 0.7293(5) 0.6057(3) 0.0399(15) Uani 1 1 d . . .
H9A H 0.8471 0.7988 0.6103 0.060 Uiso 1 1 calc R C .
H9B H 0.8905 0.7148 0.5703 0.060 Uiso 1 1 calc R . .
H9C H 0.8684 0.7020 0.6500 0.060 Uiso 1 1 calc R . .
C10 C 0.7102(9) 0.8196(10) 0.6580(8) 0.043(2) Uani 0.50 1 d P C 1
H10A H 0.7280 0.8288 0.7056 0.064 Uiso 0.50 1 calc PR C 1
H10B H 0.6577 0.8428 0.6540 0.064 Uiso 0.50 1 calc PR C 1
H10C H 0.7429 0.8554 0.6263 0.064 Uiso 0.50 1 calc PR C 1
C11 C 0.8376(4) 0.3450(5) 0.8436(3) 0.0344(14) Uani 1 1 d . . .
H11 H 0.7965 0.3019 0.8370 0.041 Uiso 1 1 calc R . .
C12 C 0.9106(4) 0.4743(6) 0.8585(4) 0.0515(18) Uani 1 1 d . . .
H12 H 0.9260 0.5392 0.8622 0.062 Uiso 1 1 calc R . .
C13 C 0.9466(4) 0.2320(5) 0.8360(5) 0.0472(16) Uani 1 1 d . . .
H13A H 0.9313 0.2133 0.7886 0.057 Uiso 1 1 calc R . .
H13B H 0.9305 0.1820 0.8691 0.057 Uiso 1 1 calc R . .
C14 C 1.0307(4) 0.2515(5) 0.8406(4) 0.0426(17) Uani 1 1 d . . .
H14A H 1.0492 0.2651 0.7933 0.051 Uiso 1 1 calc R . .
H14B H 1.0376 0.3107 0.8680 0.051 Uiso 1 1 calc R . .
C15 C 1.1015(4) 0.0272(5) 0.9113(3) 0.0384(14) Uani 1 1 d . . .
H15 H 1.0975 -0.0291 0.9385 0.046 Uiso 1 1 calc R . .
C16 C 1.1444(3) 0.1377(4) 0.8305(4) 0.0394(14) Uani 1 1 d . . .
H16 H 1.1700 0.1670 0.7929 0.047 Uiso 1 1 calc R . .
C10' C 0.7848(9) 0.8318(10) 0.4994(7) 0.043(2) Uani 0.50 1 d P C 2
H10D H 0.7679 0.8593 0.4555 0.064 Uiso 0.50 1 calc PR C 2
H10E H 0.8398 0.8201 0.4976 0.064 Uiso 0.50 1 calc PR C 2
H10F H 0.7735 0.8764 0.5371 0.064 Uiso 0.50 1 calc PR C 2
Cd1 Cd 0.74994(3) 0.56095(3) 0.82822(7) 0.03625(13) Uani 1 1 d . . .
N1 N 0.8338(3) 0.4550(4) 0.8460(3) 0.0445(15) Uani 1 1 d . C .
N2 N 0.9618(3) 0.4083(5) 0.8654(3) 0.0479(14) Uani 1 1 d . . .
N3 N 0.9181(3) 0.3209(4) 0.8538(3) 0.0436(14) Uani 1 1 d . . .
N4 N 1.0810(3) 0.1765(3) 0.8710(3) 0.0381(12) Uani 1 1 d . . .
N5 N 1.0514(3) 0.1083(4) 0.9144(3) 0.0348(11) Uani 1 1 d . . .
N6 N 1.1589(3) 0.0460(4) 0.8601(3) 0.0406(13) Uani 1 1 d . . .
O1 O 0.6827(3) 0.6024(4) 0.7278(3) 0.0474(13) Uani 1 1 d . C .
O2 O 0.7962(3) 0.6718(3) 0.7377(2) 0.0320(10) Uani 1 1 d . C .
O3 O 0.6899(3) 0.6183(3) 0.4298(2) 0.0313(10) Uani 1 1 d . . .
O4 O 0.8070(3) 0.6836(3) 0.4086(3) 0.0407(12) Uani 1 1 d . . .
O5 O 0.0000 0.5000 0.0575(5) 0.038(3) Uani 0.60 2 d SP . .
H5D H 0.0480 0.5129 0.0624 0.046 Uiso 0.30 1 d PR . .
H5A H -0.0055 0.4400 0.0471 0.046 Uiso 0.30 1 d PR . .
O6 O 0.0008(7) 0.5886(8) 0.1643(5) 0.043(3) Uani 0.40 1 d P . .
H6B H 0.0290 0.5589 0.1943 0.051 Uiso 0.40 1 d PR . .
H6C H 0.0188 0.6456 0.1575 0.051 Uiso 0.40 1 d PR . .
O7 O 1.0000 1.0000 0.1085(6) 0.043(3) Uani 0.60 2 d SP . .
H7A H 1.0000 0.9718 0.1485 0.052 Uiso 0.30 1 d PR . .
H7B H 0.9597 0.9833 0.0856 0.052 Uiso 0.30 1 d PR . .

loop_
_atom_site_aniso_label
_atom_site_aniso_U_11
_atom_site_aniso_U_22
_atom_site_aniso_U_33
_atom_site_aniso_U_23
_atom_site_aniso_U_13
_atom_site_aniso_U_12
C1 0.047(4) 0.048(4) 0.030(4) 0.005(3) -0.017(3) -0.010(4)
C2 0.047(5) 0.029(3) 0.048(4) -0.007(3) -0.017(4) 0.000(3)
C3 0.049(4) 0.056(4) 0.045(4) 0.019(3) -0.014(3) -0.016(3)
C4 0.047(4) 0.033(3) 0.037(3) 0.007(3) 0.021(3) 0.009(3)
C5 0.038(4) 0.044(4) 0.040(4) -0.004(3) 0.009(3) 0.015(3)
C6 0.047(4) 0.040(3) 0.041(3) -0.012(3) -0.013(4) 0.014(2)
C7 0.045(5) 0.042(4) 0.021(3) -0.004(3) 0.003(3) 0.011(3)
C8 0.038(3) 0.046(3) 0.039(5) 0.003(3) -0.012(3) 0.007(2)
C9 0.031(3) 0.044(3) 0.045(3) -0.003(3) 0.012(3) 0.016(3)
C10 0.038(5) 0.036(5) 0.054(5) -0.010(5) 0.002(4) 0.022(5)
C11 0.044(4) 0.036(3) 0.024(3) 0.012(2) 0.002(2) -0.001(3)
C12 0.046(4) 0.048(4) 0.061(4) -0.001(3) 0.021(3) 0.006(3)
C13 0.043(4) 0.045(3) 0.054(4) 0.005(4) -0.018(4) -0.005(3)
C14 0.038(3) 0.045(4) 0.045(4) -0.017(3) -0.014(3) 0.005(3)
C15 0.037(3) 0.043(3) 0.035(3) 0.015(3) 0.008(3) 0.010(3)
C16 0.043(3) 0.033(3) 0.043(3) 0.010(3) 0.000(4) -0.014(3)
C10' 0.038(5) 0.036(5) 0.054(5) -0.010(5) 0.002(4) 0.022(5)
Cd1 0.03390(19) 0.03382(19) 0.0410(2) -0.0024(3) -0.00744(18) -0.0013(2)
N1 0.051(3) 0.031(3) 0.052(4) 0.020(2) -0.006(3) -0.002(2)
N2 0.047(3) 0.060(4) 0.037(3) 0.011(3) -0.012(3) -0.006(3)
N3 0.044(3) 0.043(3) 0.043(3) 0.019(2) 0.014(2) 0.006(2)
N4 0.040(3) 0.027(3) 0.047(3) 0.002(2) -0.012(2) 0.002(2)
N5 0.038(3) 0.032(3) 0.034(3) -0.010(2) 0.006(2) -0.009(2)
N6 0.033(3) 0.045(3) 0.044(3) -0.002(2) 0.010(2) 0.005(2)
O1 0.046(3) 0.035(3) 0.061(3) 0.004(2) -0.007(3) 0.002(2)
O2 0.039(3) 0.028(2) 0.030(2) -0.0106(17) -0.009(2) 0.0034(19)
O3 0.035(3) 0.019(2) 0.040(3) 0.0144(18) 0.0061(19) 0.0031(18)
O4 0.044(3) 0.038(3) 0.040(3) -0.004(2) -0.008(2) -0.008(2)
O5 0.031(5) 0.037(5) 0.046(7) 0.000 0.000 -0.009(4)
O6 0.044(7) 0.045(7) 0.040(6) 0.023(5) 0.018(5) 0.009(5)
O7 0.040(7) 0.033(6) 0.057(7) 0.000 0.000 -0.004(5)

loop_
_atom_type_symbol
_atom_type_description
_atom_type_scat_dispersion_real
_atom_type_scat_dispersion_imag
_atom_type_scat_source
C C 0.0033 0.0016 'International Tables Vol C Tables 4.2.6.8 and 6.1.1.4'
H H 0.0000 0.0000 'International Tables Vol C Tables 4.2.6.8 and 6.1.1.4'
N N 0.0061 0.0033 'International Tables Vol C Tables 4.2.6.8 and 6.1.1.4'
O O 0.0106 0.0060 'International Tables Vol C Tables 4.2.6.8 and 6.1.1.4'
Cd Cd -0.8075 1.2024 'International Tables Vol C Tables 4.2.6.8 and 6.1.1.4'

loop_
_geom_angle_atom_site_label_1
_geom_angle_atom_site_label_2
_geom_angle_atom_site_label_3
_geom_angle
_geom_angle_site_symmetry_1
_geom_angle_site_symmetry_3
O1 C1 O2 121.4(7) . .
O1 C1 C2 119.5(7) . .
O2 C1 C2 118.9(8) . .
O1 C1 Cd1 57.8(4) . .
O2 C1 Cd1 63.8(4) . .
C2 C1 Cd1 177.2(7) . .
C1 C2 C6 111.0(7) . .
C1 C2 C10 106.5(8) . .
C6 C2 C10 116.0(9) . .
C1 C2 C3 120.4(7) . .
C6 C2 C3 99.5(6) . .
C10 C2 C3 103.7(8) . .
C1 C2 H5 120(10) . .
C6 C2 H5 97(10) . .
C10 C2 H5 19(10) . .
C3 C2 H5 105(10) . .
C2 C3 C4 94.6(6) . .
C2 C3 H3A 112.8 . .
C4 C3 H3A 112.8 . .
C2 C3 H3B 112.8 . .
C4 C3 H3B 112.8 . .
H3A C3 H3B 110.3 . .
C5 C4 C3 108.9(6) . .
C5 C4 H4A 109.9 . .
C3 C4 H4A 109.9 . .
C5 C4 H4B 109.9 . .
C3 C4 H4B 109.9 . .
H4A C4 H4B 108.3 . .
C4 C5 C7 114.3(6) . .
C4 C5 C10' 106.7(7) . .
C7 C5 C10' 105.8(7) . .
C4 C5 C6 100.5(6) . .
C7 C5 C6 118.0(6) . .
C10' C5 C6 111.2(7) . .
C4 C5 H2 109.0 . .
C7 C5 H2 107.3 . .
C10' C5 H2 4.0 . .
C6 C5 H2 107.3 . .
C2 C6 C8 111.3(7) . .
C2 C6 C5 106.2(5) . .
C8 C6 C5 105.5(7) . .
C2 C6 C9 106.5(6) . .
C8 C6 C9 117.6(5) . .
C5 C6 C9 109.2(6) . .
O4 C7 O3 126.2(7) . .
O4 C7 C5 118.8(7) . .
O3 C7 C5 114.9(6) . .
O4 C7 Cd1 66.5(4) . 8_644
O3 C7 Cd1 59.7(4) . 8_644
C5 C7 Cd1 174.1(6) . 8_644
C6 C8 H8A 109.5 . .
C6 C8 H8B 109.5 . .
H8A C8 H8B 109.5 . .
C6 C8 H8C 109.5 . .
H8A C8 H8C 109.5 . .
H8B C8 H8C 109.5 . .
C6 C9 H9A 109.5 . .
C6 C9 H9B 109.5 . .
H9A C9 H9B 109.5 . .
C6 C9 H9C 109.5 . .
H9A C9 H9C 109.5 . .
H9B C9 H9C 109.5 . .
C2 C10 H5 29(10) . .
C2 C10 H10A 109.5 . .
H5 C10 H10A 124.3 . .
C2 C10 H10B 109.5 . .
H5 C10 H10B 118.1 . .
C2 C10 H10C 109.5 . .
H5 C10 H10C 80.9 . .
N3 C11 N1 105.5(5) . .
N3 C11 H11 127.2 . .
N1 C11 H11 127.2 . .
N2 C12 N1 123.4(7) . .
N2 C12 H12 118.3 . .
N1 C12 H12 118.3 . .
N3 C13 C14 100.2(5) . .
N3 C13 H13A 111.7 . .
C14 C13 H13A 111.7 . .
N3 C13 H13B 111.7 . .
C14 C13 H13B 111.7 . .
H13A C13 H13B 109.5 . .
N4 C14 C13 118.6(6) . .
N4 C14 H14A 107.7 . .
C13 C14 H14A 107.7 . .
N4 C14 H14B 107.7 . .
C13 C14 H14B 107.7 . .
H14A C14 H14B 107.1 . .
N5 C15 N6 108.4(5) . .
N5 C15 H15 125.8 . .
N6 C15 H15 125.8 . .
N6 C16 N4 104.7(6) . .
N6 C16 H16 127.7 . .
N4 C16 H16 127.7 . .
C5 C10' H2 7.3 . .
C5 C10' H10D 109.5 . .
C5 C10' H10E 109.5 . .
H10D C10' H10E 109.5 . .
C5 C10' H10F 109.5 . .
H10D C10' H10F 109.5 . .
H10E C10' H10F 109.5 . .
N1 Cd1 N6 89.2(2) . 3_455
N1 Cd1 O1 131.1(2) . .
N6 Cd1 O1 91.9(2) 3_455 .
N1 Cd1 O3 77.97(19) . 8_645
N6 Cd1 O3 108.11(18) 3_455 8_645
O1 Cd1 O3 145.83(15) . 8_645
N1 Cd1 O2 108.91(19) . .
N6 Cd1 O2 146.54(18) 3_455 .
O1 Cd1 O2 54.90(18) . .
O3 Cd1 O2 103.19(14) 8_645 .
N1 Cd1 O4 130.7(2) . 8_645
N6 Cd1 O4 90.02(19) 3_455 8_645
O1 Cd1 O4 98.23(19) . 8_645
O3 Cd1 O4 55.68(19) 8_645 8_645
O2 Cd1 O4 98.10(13) . 8_645
N1 Cd1 C7 105.6(2) . 8_645
N6 Cd1 C7 99.9(2) 3_455 8_645
O1 Cd1 C7 122.3(2) . 8_645
O3 Cd1 C7 28.94(19) 8_645 8_645
O2 Cd1 C7 101.8(2) . 8_645
O4 Cd1 C7 26.74(19) 8_645 8_645
N1 Cd1 C1 125.5(3) . .
N6 Cd1 C1 117.7(2) 3_455 .
O1 Cd1 C1 25.8(2) . .
O3 Cd1 C1 127.0(2) 8_645 .
O2 Cd1 C1 29.2(2) . .
O4 Cd1 C1 97.8(3) 8_645 .
C7 Cd1 C1 114.0(2) 8_645 .
C12 N1 C11 99.0(5) . .
C12 N1 Cd1 124.4(5) . .
C11 N1 Cd1 136.4(4) . .
C12 N2 N3 102.4(6) . .
C13 N3 N2 126.9(6) . .
C13 N3 C11 121.4(6) . .
N2 N3 C11 109.6(5) . .
N5 N4 C16 111.0(5) . .
N5 N4 C14 120.2(6) . .
C16 N4 C14 119.9(6) . .
N4 N5 C15 106.8(5) . .
C16 N6 C15 108.4(5) . .
C16 N6 Cd1 127.4(4) . 3
C15 N6 Cd1 124.1(4) . 3
C1 O1 Cd1 96.4(5) . .
C1 O2 Cd1 87.0(4) . .
C7 O3 Cd1 91.3(4) . 8_644
C7 O4 Cd1 86.7(5) . 8_644
H5D O5 H5A 109.5 . .
H6B O6 H6C 109.5 . .
H7A O7 H7B 109.5 . .

loop_
_geom_bond_atom_site_label_1
_geom_bond_atom_site_label_2
_geom_bond_distance
_geom_bond_site_symmetry_2
C1 O1 1.182(10) .
C1 O2 1.317(10) .
C1 C2 1.480(10) .
C1 Cd1 2.699(8) .
C2 C6 1.509(13) .
C2 C10 1.518(15) .
C2 C3 1.538(10) .
C2 H5 0.98(18) .
C3 C4 1.601(8) .
C3 H3A 0.9700 .
C3 H3B 0.9700 .
C4 C5 1.467(9) .
C4 H4A 0.9700 .
C4 H4B 0.9700 .
C5 C7 1.538(11) .
C5 C10' 1.557(17) .
C5 C6 1.585(11) .
C5 H2 1.0046 .
C6 C8 1.530(8) .
C6 C9 1.603(9) .
C7 O4 1.212(9) .
C7 O3 1.302(9) .
C7 Cd1 2.689(8) 8_644
C8 H8A 0.9600 .
C8 H8B 0.9600 .
C8 H8C 0.9600 .
C9 H9A 0.9600 .
C9 H9B 0.9600 .
C9 H9C 0.9600 .
C10 H5 0.67(17) .
C10 H10A 0.9600 .
C10 H10B 0.9600 .
C10 H10C 0.9600 .
C11 N3 1.437(8) .
C11 N1 1.508(8) .
C11 H11 0.9300 .
C12 N2 1.269(9) .
C12 N1 1.369(10) .
C12 H12 0.9300 .
C13 N3 1.355(8) .
C13 C14 1.474(9) .
C13 H13A 0.9700 .
C13 H13B 0.9700 .
C14 N4 1.462(8) .
C14 H14A 0.9700 .
C14 H14B 0.9700 .
C15 N5 1.408(8) .
C15 N6 1.408(8) .
C15 H15 0.9300 .
C16 N6 1.398(8) .
C16 N4 1.436(9) .
C16 H16 0.9300 .
C10' H2 0.5599 .
C10' H10D 0.9600 .
C10' H10E 0.9600 .
C10' H10F 0.9600 .
Cd1 N1 2.074(5) .
Cd1 N6 2.229(5) 3_455
Cd1 O1 2.299(6) .
Cd1 O3 2.323(5) 8_645
Cd1 O2 2.425(5) .
Cd1 O4 2.471(5) 8_645
Cd1 C7 2.689(8) 8_645
N2 N3 1.431(8) .
N4 N5 1.346(7) .
N6 Cd1 2.229(5) 3
O3 Cd1 2.323(5) 8_644
O4 Cd1 2.471(5) 8_644
O5 H5D 0.8499 .
O5 H5A 0.8500 .
O6 H6B 0.8501 .
O6 H6C 0.8499 .
O7 H7A 0.8499 .
O7 H7B 0.8500 .

loop_
_geom_torsion_atom_site_label_1
_geom_torsion_atom_site_label_2
_geom_torsion_atom_site_label_3
_geom_torsion_atom_site_label_4
_geom_torsion
_geom_torsion_site_symmetry_1
_geom_torsion_site_symmetry_4
O1 C1 C2 C6 -114.5(9) . .
O2 C1 C2 C6 61.2(10) . .
Cd1 C1 C2 C6 -135(13) . .
O1 C1 C2 C10 118.4(11) . .
O2 C1 C2 C10 -65.9(11) . .
Cd1 C1 C2 C10 98(13) . .
O1 C1 C2 C3 0.9(13) . .
O2 C1 C2 C3 176.7(7) . .
Cd1 C1 C2 C3 -19(14) . .
C1 C2 C3 C4 -173.2(7) . .
C6 C2 C3 C4 -51.9(6) . .
C10 C2 C3 C4 67.9(9) . .
C2 C3 C4 C5 45.4(7) . .
C3 C4 C5 C7 108.8(7) . .
C3 C4 C5 C10' -134.7(7) . .
C3 C4 C5 C6 -18.6(7) . .
C1 C2 C6 C8 58.8(8) . .
C10 C2 C6 C8 -179.5(8) . .
C3 C2 C6 C8 -69.1(7) . .
C1 C2 C6 C5 173.1(6) . .
C10 C2 C6 C5 -65.2(9) . .
C3 C2 C6 C5 45.3(6) . .
C1 C2 C6 C9 -70.6(7) . .
C10 C2 C6 C9 51.1(10) . .
C3 C2 C6 C9 161.6(5) . .
C4 C5 C6 C2 -16.1(7) . .
C7 C5 C6 C2 -141.0(6) . .
C10' C5 C6 C2 96.6(8) . .
C4 C5 C6 C8 102.2(7) . .
C7 C5 C6 C8 -22.7(9) . .
C10' C5 C6 C8 -145.2(7) . .
C4 C5 C6 C9 -130.6(6) . .
C7 C5 C6 C9 104.5(7) . .
C10' C5 C6 C9 -17.9(9) . .
C4 C5 C7 O4 151.5(7) . .
C10' C5 C7 O4 34.4(10) . .
C6 C5 C7 O4 -90.8(9) . .
C4 C5 C7 O3 -31.4(9) . .
C10' C5 C7 O3 -148.5(8) . .
C6 C5 C7 O3 86.4(8) . .
C4 C5 C7 Cd1 -55(5) . 8_644
C10' C5 C7 Cd1 -172(5) . 8_644
C6 C5 C7 Cd1 63(5) . 8_644
N3 C13 C14 N4 140.0(6) . .
O1 C1 Cd1 N1 112.2(6) . .
O2 C1 Cd1 N1 -62.5(5) . .
C2 C1 Cd1 N1 133(13) . .
O1 C1 Cd1 N6 1.5(7) . 3_455
O2 C1 Cd1 N6 -173.2(4) . 3_455
C2 C1 Cd1 N6 22(13) . 3_455
O2 C1 Cd1 O1 -174.7(9) . .
C2 C1 Cd1 O1 21(13) . .
O1 C1 Cd1 O3 -145.2(5) . 8_645
O2 C1 Cd1 O3 40.1(6) . 8_645
C2 C1 Cd1 O3 -124(13) . 8_645
O1 C1 Cd1 O2 174.7(9) . .
C2 C1 Cd1 O2 -164(14) . .
O1 C1 Cd1 O4 -92.7(6) . 8_645
O2 C1 Cd1 O4 92.6(4) . 8_645
C2 C1 Cd1 O4 -72(13) . 8_645
O1 C1 Cd1 C7 -115.0(5) . 8_645
O2 C1 Cd1 C7 70.3(5) . 8_645
C2 C1 Cd1 C7 -94(13) . 8_645
N2 C12 N1 C11 -0.6(9) . .
N2 C12 N1 Cd1 -176.0(5) . .
N3 C11 N1 C12 -1.4(6) . .
N3 C11 N1 Cd1 173.0(5) . .
N6 Cd1 N1 C12 -158.4(6) 3_455 .
O1 Cd1 N1 C12 109.8(6) . .
O3 Cd1 N1 C12 -49.7(5) 8_645 .
O2 Cd1 N1 C12 50.3(6) . .
O4 Cd1 N1 C12 -69.1(6) 8_645 .
C7 Cd1 N1 C12 -58.4(6) 8_645 .
C1 Cd1 N1 C12 77.5(6) . .
N6 Cd1 N1 C11 28.3(6) 3_455 .
O1 Cd1 N1 C11 -63.5(7) . .
O3 Cd1 N1 C11 137.0(6) 8_645 .
O2 Cd1 N1 C11 -123.0(6) . .
O4 Cd1 N1 C11 117.6(6) 8_645 .
C7 Cd1 N1 C11 128.3(6) 8_645 .
C1 Cd1 N1 C11 -95.8(6) . .
N1 C12 N2 N3 2.4(9) . .
C14 C13 N3 N2 5.9(9) . .
C14 C13 N3 C11 167.6(5) . .
C12 N2 N3 C13 160.4(7) . .
C12 N2 N3 C11 -3.1(7) . .
N1 C11 N3 C13 -161.7(6) . .
N1 C11 N3 N2 2.8(6) . .
N6 C16 N4 N5 -9.0(7) . .
N6 C16 N4 C14 -156.5(6) . .
C13 C14 N4 N5 -22.1(8) . .
C13 C14 N4 C16 122.4(7) . .
C16 N4 N5 C15 8.6(7) . .
C14 N4 N5 C15 156.0(6) . .
N6 C15 N5 N4 -4.8(7) . .
N4 C16 N6 C15 5.6(7) . .
N4 C16 N6 Cd1 -179.1(4) . 3
N5 C15 N6 C16 -0.8(7) . .
N5 C15 N6 Cd1 -176.3(4) . 3
O2 C1 O1 Cd1 5.5(10) . .
C2 C1 O1 Cd1 -178.8(7) . .
N1 Cd1 O1 C1 -88.1(6) . .
N6 Cd1 O1 C1 -178.7(6) 3_455 .
O3 Cd1 O1 C1 54.3(7) 8_645 .
O2 Cd1 O1 C1 -3.1(5) . .
O4 Cd1 O1 C1 91.0(6) 8_645 .
C7 Cd1 O1 C1 78.4(6) 8_645 .
O1 C1 O2 Cd1 -5.2(9) . .
C2 C1 O2 Cd1 179.1(8) . .
N1 Cd1 O2 C1 130.3(5) . .
N6 Cd1 O2 C1 10.9(6) 3_455 .
O1 Cd1 O2 C1 2.8(5) . .
O3 Cd1 O2 C1 -148.1(5) 8_645 .
O4 Cd1 O2 C1 -91.6(5) 8_645 .
C7 Cd1 O2 C1 -118.5(5) 8_645 .
O4 C7 O3 Cd1 -0.4(8) . 8_644
C5 C7 O3 Cd1 -177.3(6) . 8_644
O3 C7 O4 Cd1 0.4(8) . 8_644
C5 C7 O4 Cd1 177.2(7) . 8_644
